data_1574102
loop_
_publ_author_name
'Phang, Si Jia Isabel'
'Zhang, Zheng-Feng'
'Su, Ming-Der'
'So, Cheuk-Wai'

_publ_section_title
;
 An N-phosphinoamidinato borasilenide: a vinyl-analogous anion containing
 a base-stabilised B&#xE001;Si double bond
;
_journal_issue 16
_journal_name_full 'Chemical Science'
_journal_page_first 6763
_journal_page_last 6769
_journal_paper_doi 10.1039/D5SC00047E
_journal_volume 16
_journal_year 2025
_chemical_formula_sum 'C33 H45 B Cl3 N2 P Si'
_chemical_formula_weight 645.93
_space_group_crystal_system triclinic
_space_group_IT_number 2
_space_group_name_Hall '-P 1'
_space_group_name_H-M_alt 'P -1'
_atom_sites_solution_hydrogens geom
_audit_update_record
;
2024-10-29 deposited with the CCDC.	2025-03-10 downloaded from the CCDC.
;
_cell_angle_alpha 89.022(2)
_cell_angle_beta 79.051(2)
_cell_angle_gamma 63.4122(17)
_cell_formula_units_Z 2
_cell_length_a 9.0296(4)
_cell_length_b 9.2046(4)
_cell_length_c 23.1133(12)
_cell_measurement_reflns_used 9921
_cell_measurement_temperature 100.(2)
_cell_measurement_theta_max 33.6575
_cell_measurement_theta_min 2.6476
_cell_volume 1681.56(14)
_computing_cell_refinement 'SAINT V8.40B (Bruker AXS LLC, 2019)'
_computing_data_collection 'APEX4 (Ver 2021.4-0, Bruker AXS Inc., 2021)'
_computing_data_reduction 'SAINT V8.40B (Bruker AXS LLC, 2019)'
_computing_molecular_graphics 'shelXle (C.B. Huebschle, rev 1242)'
_computing_publication_material 'APEX4 (Ver 2021.4-0, Bruker AXS Inc., 2021)'
_computing_structure_refinement 'SHELXL-2018/3 (Sheldrick, 2018)'
_computing_structure_solution 'XT, VERSION 2018/2'
_diffrn_ambient_temperature 100.(2)
_diffrn_detector_area_resol_mean 7.3910
_diffrn_measured_fraction_theta_full 0.978
_diffrn_measured_fraction_theta_max 0.978
_diffrn_measurement_device 'four-circle diffractometer'
_diffrn_measurement_device_type 'Photon II CPADs detector'
_diffrn_measurement_method 'phi and omega scans'
_diffrn_radiation_monochromator 'Multilayer Mirror'
_diffrn_radiation_probe x-ray
_diffrn_radiation_type MoK\a
_diffrn_radiation_wavelength 0.71073
_diffrn_reflns_av_R_equivalents 0.0924
_diffrn_reflns_av_unetI/netI 0.0849
_diffrn_reflns_limit_h_max 13
_diffrn_reflns_limit_h_min -13
_diffrn_reflns_limit_k_max 13
_diffrn_reflns_limit_k_min -13
_diffrn_reflns_limit_l_max 33
_diffrn_reflns_limit_l_min -33
_diffrn_reflns_number 34931
_diffrn_reflns_theta_full 25.24
_diffrn_reflns_theta_max 31.00
_diffrn_reflns_theta_min 2.48
_diffrn_source 'Incoatec microfocus source'
_diffrn_source_current 1.4
_diffrn_source_power 0.07
_diffrn_source_type 'Bruker D8 Quest'
_diffrn_source_voltage 50
_exptl_absorpt_coefficient_mu 0.381
_exptl_absorpt_correction_T_max 0.94
_exptl_absorpt_correction_T_min 0.46
_exptl_absorpt_correction_type multi-scan
_exptl_absorpt_process_details
;
Krause, L., Herbst-Irmer, R., Sheldrick, G. M., Stalke, D. (2015).
"Comparison of silver and molybdenum microfocus X-ray sources for
single-crystal structure determination"
J. Appl. Cryst. 48, 3-10.
doi:10.1107/S1600576714022985
;
_exptl_crystal_colour colourless
_exptl_crystal_density_diffrn 1.276
_exptl_crystal_density_method 'not measured'
_exptl_crystal_description block
_exptl_crystal_F_000 684
_exptl_crystal_size_max 0.240
_exptl_crystal_size_mid 0.220
_exptl_crystal_size_min 0.160
_refine_diff_density_max 0.763
_refine_diff_density_min -0.440
_refine_ls_extinction_method none
_refine_ls_goodness_of_fit_ref 1.036
_refine_ls_hydrogen_treatment constr
_refine_ls_matrix_type full
_refine_ls_number_parameters 380
_refine_ls_number_reflns 10481
_refine_ls_number_restraints 0
_refine_ls_restrained_S_all 1.036
_refine_ls_R_factor_all 0.0772
_refine_ls_R_factor_gt 0.0517
_refine_ls_shift/su_max 0.000
_refine_ls_shift/su_mean 0.000
_refine_ls_structure_factor_coef Fsqd
_refine_ls_weighting_details 'w=1/[\s^2^(Fo^2^)+(0.0675P)^2^+0.4215P] where P=(Fo^2^+2Fc^2^)/3'
_refine_ls_weighting_scheme calc
_refine_ls_wR_factor_gt 0.1281
_refine_ls_wR_factor_ref 0.1445
_reflns_Friedel_coverage 0.000
_reflns_number_gt 8073
_reflns_number_total 10481
_reflns_threshold_expression 'I > 2\s(I)'
_cod_data_source_file d5sc00047e2.cif
_cod_data_source_block scw3094m
_cod_depositor_comments
;
The following automatic conversions were performed:

data item '_diffrn_radiation_probe' value 'X-ray' was changed to
'x-ray' in accordance with the
/home/data/users/saulius/crontab/automatic-downloads/rss-feeds/RSC/lib/dictionaries/cif_core.dic
dictionary named 'cif_core.dic' version 2.4.2 last updated on
2011-04-26.

data item '_exptl_absorpt_correction_type' value 'Multi-Scan' was
changed to 'multi-scan' in accordance with the
/home/data/users/saulius/crontab/automatic-downloads/rss-feeds/RSC/lib/dictionaries/cif_core.dic
dictionary named 'cif_core.dic' version 2.4.2 last updated on
2011-04-26.

Automatic conversion script
Id: cif_fix_values 8170 2020-07-09 18:12:32Z antanas 

 Adding full bibliography for 1574102--1574107.cif.
;
_cod_database_code 1574102

loop_
_space_group_symop_operation_xyz
'x, y, z'
'-x, -y, -z'

loop_
_atom_site_type_symbol
_atom_site_label
_atom_site_fract_x
_atom_site_fract_y
_atom_site_fract_z
_atom_site_U_iso_or_equiv
_atom_site_adp_type
_atom_site_calc_flag
_atom_site_refinement_flags_adp
_atom_site_refinement_flags_occupancy
_atom_site_refinement_flags_posn
_atom_site_occupancy
_atom_site_disorder_assembly
_atom_site_disorder_group
Cl Cl1 0.73794(5) 0.51816(5) 0.34536(2) 0.02060(10) Uani d . . . 1 . .
Cl Cl2 0.57530(6) 0.39148(5) 0.23770(2) 0.02497(11) Uani d . . . 1 . .
Cl Cl3 0.25531(5) 0.74315(6) 0.24207(2) 0.02356(11) Uani d . . . 1 . .
P P1 0.51144(5) 0.90077(5) 0.33277(2) 0.01303(10) Uani d . . . 1 . .
Si Si1 0.49697(6) 0.63283(6) 0.25952(2) 0.01444(11) Uani d . . . 1 . .
N N1 0.61876(16) 0.69379(16) 0.20384(6) 0.0129(3) Uani d . . . 1 . .
N N2 0.54421(18) 0.93697(17) 0.26214(6) 0.0150(3) Uani d . . . 1 . .
C C1 0.6986(2) 0.60170(19) 0.14606(7) 0.0138(3) Uani d . . . 1 . .
C C2 0.8618(2) 0.4696(2) 0.13973(8) 0.0159(3) Uani d . . . 1 . .
C C3 0.9425(2) 0.3885(2) 0.08380(8) 0.0207(4) Uani d . . . 1 . .
H H3 1.053092 0.300282 0.078544 0.025000 Uiso calc U . R 1 . .
C C4 0.8646(2) 0.4339(2) 0.03586(8) 0.0222(4) Uani d . . . 1 . .
H H4 0.922542 0.378961 -0.002088 0.027000 Uiso calc U . R 1 . .
C C5 0.7025(2) 0.5592(2) 0.04341(8) 0.0202(4) Uani d . . . 1 . .
H H5 0.648485 0.587145 0.010552 0.024000 Uiso calc U . R 1 . .
C C6 0.6152(2) 0.6465(2) 0.09849(7) 0.0152(3) Uani d . . . 1 . .
C C7 0.4370(2) 0.7825(2) 0.10235(8) 0.0176(3) Uani d . . . 1 . .
H H7 0.396287 0.840048 0.142762 0.021000 Uiso calc U . R 1 . .
C C8 0.3181(2) 0.7101(3) 0.09334(9) 0.0256(4) Uani d . . . 1 . .
H H8A 0.200722 0.795499 0.102414 0.038000 Uiso calc U . R 1 . .
H H8B 0.331235 0.622477 0.119668 0.038000 Uiso calc U . R 1 . .
H H8C 0.346642 0.666324 0.052190 0.038000 Uiso calc U . R 1 . .
C C9 0.4314(3) 0.9070(2) 0.05690(8) 0.0233(4) Uani d . . . 1 . .
H H9A 0.316468 0.996645 0.062651 0.035000 Uiso calc U . R 1 . .
H H9B 0.464118 0.854146 0.016939 0.035000 Uiso calc U . R 1 . .
H H9C 0.510133 0.949980 0.062033 0.035000 Uiso calc U . R 1 . .
C C10 0.9550(2) 0.4157(2) 0.19038(8) 0.0196(3) Uani d . . . 1 . .
H H10 0.870963 0.468084 0.227980 0.023000 Uiso calc U . R 1 . .
C C11 1.0317(3) 0.2304(2) 0.19409(10) 0.0304(4) Uani d . . . 1 . .
H H11A 1.072434 0.202345 0.231091 0.046000 Uiso calc U . R 1 . .
H H11B 1.126355 0.176344 0.160536 0.046000 Uiso calc U . R 1 . .
H H11C 0.945250 0.194301 0.193016 0.046000 Uiso calc U . R 1 . .
C C12 1.0925(2) 0.4719(3) 0.18576(10) 0.0271(4) Uani d . . . 1 . .
H H12A 1.152557 0.432153 0.218269 0.041000 Uiso calc U . R 1 . .
H H12B 1.040361 0.591197 0.188114 0.041000 Uiso calc U . R 1 . .
H H12C 1.172592 0.428238 0.147937 0.041000 Uiso calc U . R 1 . .
C C13 0.60567(19) 0.84826(19) 0.21257(7) 0.0128(3) Uani d . . . 1 . .
C C14 0.6564(2) 0.9319(2) 0.16152(7) 0.0133(3) Uani d . . . 1 . .
C C15 0.8084(2) 0.8594(2) 0.11983(8) 0.0169(3) Uani d . . . 1 . .
H H15 0.884363 0.747710 0.120876 0.020000 Uiso calc U . R 1 . .
C C16 0.8484(2) 0.9511(2) 0.07681(8) 0.0192(3) Uani d . . . 1 . .
H H16 0.952240 0.901743 0.048800 0.023000 Uiso calc U . R 1 . .
C C17 0.7381(2) 1.1137(2) 0.07454(8) 0.0192(3) Uani d . . . 1 . .
H H17 0.765977 1.175508 0.045002 0.023000 Uiso calc U . R 1 . .
C C18 0.5870(2) 1.1858(2) 0.11550(8) 0.0204(4) Uani d . . . 1 . .
H H18 0.510511 1.297019 0.113755 0.024000 Uiso calc U . R 1 . .
C C19 0.5472(2) 1.0965(2) 0.15892(8) 0.0176(3) Uani d . . . 1 . .
H H19 0.444351 1.147677 0.187333 0.021000 Uiso calc U . R 1 . .
C C20 0.2986(2) 1.0751(2) 0.36430(8) 0.0176(3) Uani d . . . 1 . .
C C21 0.1594(2) 1.0337(2) 0.35272(9) 0.0248(4) Uani d . . . 1 . .
H H21A 0.048311 1.125367 0.367946 0.037000 Uiso calc U . R 1 . .
H H21B 0.167695 0.936347 0.372718 0.037000 Uiso calc U . R 1 . .
H H21C 0.173270 1.012818 0.310114 0.037000 Uiso calc U . R 1 . .
C C22 0.2743(2) 1.2322(2) 0.33418(9) 0.0224(4) Uani d . . . 1 . .
H H22A 0.158057 1.316868 0.348083 0.034000 Uiso calc U . R 1 . .
H H22B 0.295708 1.210794 0.291248 0.034000 Uiso calc U . R 1 . .
H H22C 0.353557 1.268979 0.344002 0.034000 Uiso calc U . R 1 . .
C C23 0.2764(2) 1.1035(2) 0.43133(8) 0.0239(4) Uani d . . . 1 . .
H H23A 0.160143 1.184722 0.447734 0.036000 Uiso calc U . R 1 . .
H H23B 0.355453 1.142958 0.439298 0.036000 Uiso calc U . R 1 . .
H H23C 0.299345 1.000879 0.449735 0.036000 Uiso calc U . R 1 . .
C C24 0.6868(2) 0.9241(2) 0.35768(8) 0.0190(3) Uani d . . . 1 . .
C C25 0.6603(3) 1.1009(3) 0.35778(9) 0.0268(4) Uani d . . . 1 . .
H H25A 0.762043 1.104736 0.364951 0.040000 Uiso calc U . R 1 . .
H H25B 0.563466 1.168095 0.389046 0.040000 Uiso calc U . R 1 . .
H H25C 0.638431 1.142644 0.319404 0.040000 Uiso calc U . R 1 . .
C C26 0.7062(2) 0.8619(3) 0.41926(8) 0.0233(4) Uani d . . . 1 . .
H H26A 0.797168 0.876515 0.431479 0.035000 Uiso calc U . R 1 . .
H H26B 0.733948 0.746060 0.417886 0.035000 Uiso calc U . R 1 . .
H H26C 0.599932 0.923613 0.447681 0.035000 Uiso calc U . R 1 . .
C C27 0.8516(2) 0.8219(3) 0.31278(9) 0.0243(4) Uani d . . . 1 . .
H H27A 0.947399 0.821934 0.326812 0.036000 Uiso calc U . R 1 . .
H H27B 0.844728 0.869026 0.274445 0.036000 Uiso calc U . R 1 . .
H H27C 0.867553 0.709819 0.308489 0.036000 Uiso calc U . R 1 . .
C C28 0.3877(2) 0.6622(2) 0.39732(8) 0.0171(3) Uani d . . . 1 . .
C C29 0.2683(2) 0.6100(2) 0.39019(8) 0.0215(4) Uani d . . . 1 . .
H H29 0.254819 0.593422 0.351451 0.026000 Uiso calc U . R 1 . .
C C30 0.1684(2) 0.5816(2) 0.43846(9) 0.0258(4) Uani d . . . 1 . .
H H30 0.087798 0.546873 0.432277 0.031000 Uiso calc U . R 1 . .
C C31 0.1863(2) 0.6039(2) 0.49544(9) 0.0251(4) Uani d . . . 1 . .
H H31 0.119521 0.583046 0.528317 0.030000 Uiso calc U . R 1 . .
C C32 0.3020(3) 0.6567(2) 0.50388(9) 0.0260(4) Uani d . . . 1 . .
H H32 0.313708 0.674294 0.542781 0.031000 Uiso calc U . R 1 . .
C C33 0.4017(2) 0.6844(2) 0.45543(8) 0.0217(4) Uani d . . . 1 . .
H H33 0.481758 0.719502 0.462068 0.026000 Uiso calc U . R 1 . .
B B1 0.5152(2) 0.6810(2) 0.34241(9) 0.0155(4) Uani d . . . 1 . .

loop_
_atom_site_aniso_label
_atom_site_aniso_U_11
_atom_site_aniso_U_22
_atom_site_aniso_U_33
_atom_site_aniso_U_12
_atom_site_aniso_U_13
_atom_site_aniso_U_23
Cl1 0.0187(2) 0.0198(2) 0.0164(2) -0.00315(16) -0.00292(15) 0.00456(15)
Cl2 0.0380(3) 0.0195(2) 0.0206(2) -0.01863(19) 0.00138(18) -0.00015(16)
Cl3 0.0179(2) 0.0398(3) 0.0173(2) -0.01672(19) -0.00398(15) 0.00346(18)
P1 0.0140(2) 0.0150(2) 0.0103(2) -0.00677(16) -0.00236(15) 0.00175(15)
Si1 0.0171(2) 0.0165(2) 0.0119(2) -0.01000(18) -0.00171(16) 0.00223(17)
N1 0.0134(6) 0.0138(6) 0.0109(6) -0.0059(5) -0.0016(5) 0.0005(5)
N2 0.0174(6) 0.0170(7) 0.0110(6) -0.0084(6) -0.0018(5) 0.0020(5)
C1 0.0172(7) 0.0140(7) 0.0112(7) -0.0089(6) -0.0002(6) 0.0007(6)
C2 0.0167(7) 0.0147(7) 0.0162(8) -0.0080(6) -0.0015(6) 0.0027(6)
C3 0.0194(8) 0.0161(8) 0.0224(9) -0.0070(7) 0.0029(7) -0.0016(7)
C4 0.0302(9) 0.0201(8) 0.0154(8) -0.0137(8) 0.0040(7) -0.0043(6)
C5 0.0289(9) 0.0229(9) 0.0129(8) -0.0152(8) -0.0044(7) 0.0013(6)
C6 0.0195(8) 0.0158(7) 0.0136(8) -0.0111(6) -0.0035(6) 0.0032(6)
C7 0.0208(8) 0.0204(8) 0.0146(8) -0.0101(7) -0.0084(6) 0.0047(6)
C8 0.0251(9) 0.0358(11) 0.0229(10) -0.0182(9) -0.0091(7) 0.0045(8)
C9 0.0321(10) 0.0238(9) 0.0181(9) -0.0137(8) -0.0121(7) 0.0076(7)
C10 0.0154(8) 0.0171(8) 0.0213(9) -0.0030(6) -0.0042(6) 0.0035(7)
C11 0.0312(10) 0.0215(9) 0.0370(12) -0.0091(8) -0.0114(9) 0.0082(8)
C12 0.0220(9) 0.0276(10) 0.0326(11) -0.0102(8) -0.0107(8) 0.0058(8)
C13 0.0109(7) 0.0148(7) 0.0139(7) -0.0063(6) -0.0041(6) 0.0037(6)
C14 0.0157(7) 0.0157(7) 0.0113(7) -0.0090(6) -0.0039(6) 0.0020(6)
C15 0.0166(8) 0.0171(8) 0.0179(8) -0.0084(6) -0.0038(6) 0.0037(6)
C16 0.0196(8) 0.0230(8) 0.0158(8) -0.0114(7) -0.0014(6) 0.0041(7)
C17 0.0263(9) 0.0218(8) 0.0166(8) -0.0162(7) -0.0077(7) 0.0072(7)
C18 0.0297(9) 0.0144(8) 0.0185(9) -0.0107(7) -0.0068(7) 0.0046(6)
C19 0.0201(8) 0.0158(8) 0.0162(8) -0.0077(7) -0.0029(6) 0.0016(6)
C20 0.0171(8) 0.0174(8) 0.0146(8) -0.0047(6) -0.0028(6) 0.0009(6)
C21 0.0169(8) 0.0234(9) 0.0320(11) -0.0065(7) -0.0072(7) 0.0053(8)
C22 0.0235(9) 0.0172(8) 0.0219(9) -0.0055(7) -0.0035(7) 0.0006(7)
C23 0.0241(9) 0.0237(9) 0.0149(8) -0.0043(7) -0.0004(7) -0.0005(7)
C24 0.0184(8) 0.0270(9) 0.0154(8) -0.0130(7) -0.0049(6) 0.0017(7)
C25 0.0314(10) 0.0311(10) 0.0272(10) -0.0209(9) -0.0096(8) 0.0017(8)
C26 0.0206(8) 0.0343(10) 0.0166(9) -0.0126(8) -0.0071(7) 0.0022(7)
C27 0.0174(8) 0.0357(10) 0.0207(9) -0.0138(8) -0.0014(7) 0.0020(8)
C28 0.0179(8) 0.0158(8) 0.0143(8) -0.0059(6) -0.0003(6) 0.0030(6)
C29 0.0252(9) 0.0220(9) 0.0172(9) -0.0123(7) 0.0002(7) 0.0017(7)
C30 0.0265(9) 0.0263(9) 0.0269(10) -0.0166(8) 0.0012(8) 0.0050(8)
C31 0.0248(9) 0.0214(9) 0.0211(9) -0.0077(8) 0.0058(7) 0.0056(7)
C32 0.0301(10) 0.0280(10) 0.0145(9) -0.0101(8) -0.0002(7) 0.0047(7)
C33 0.0229(9) 0.0248(9) 0.0167(9) -0.0106(7) -0.0031(7) 0.0052(7)
B1 0.0153(8) 0.0157(8) 0.0140(9) -0.0060(7) -0.0019(7) 0.0022(7)

loop_
_atom_type_symbol
_atom_type_description
_atom_type_scat_dispersion_real
_atom_type_scat_dispersion_imag
_atom_type_scat_source
C C 0.0033 0.0016 'International Tables Vol C Tables 4.2.6.8 and 6.1.1.4'
H H 0.0000 0.0000 'International Tables Vol C Tables 4.2.6.8 and 6.1.1.4'
B B 0.0013 0.0007 'International Tables Vol C Tables 4.2.6.8 and 6.1.1.4'
Cl Cl 0.1484 0.1585 'International Tables Vol C Tables 4.2.6.8 and 6.1.1.4'
N N 0.0061 0.0033 'International Tables Vol C Tables 4.2.6.8 and 6.1.1.4'
P P 0.1023 0.0942 'International Tables Vol C Tables 4.2.6.8 and 6.1.1.4'
Si Si 0.0817 0.0704 'International Tables Vol C Tables 4.2.6.8 and 6.1.1.4'

loop_
_geom_angle_atom_site_label_1
_geom_angle_atom_site_label_2
_geom_angle_atom_site_label_3
_geom_angle_site_symmetry_1
_geom_angle_site_symmetry_3
_geom_angle
_geom_angle_publ_flag
N2 P1 C24 . . 101.03(8) ?
N2 P1 C20 . . 102.98(7) ?
C24 P1 C20 . . 111.52(8) ?
N2 P1 B1 . . 111.59(8) ?
C24 P1 B1 . . 115.44(8) ?
C20 P1 B1 . . 112.93(8) ?
N1 Si1 B1 . . 112.96(7) ?
N1 Si1 Cl2 . . 105.44(5) ?
B1 Si1 Cl2 . . 114.08(6) ?
N1 Si1 Cl3 . . 104.70(5) ?
B1 Si1 Cl3 . . 115.64(6) ?
Cl2 Si1 Cl3 . . 102.86(3) ?
C13 N1 C1 . . 120.55(13) ?
C13 N1 Si1 . . 116.95(11) ?
C1 N1 Si1 . . 121.16(10) ?
C13 N2 P1 . . 135.02(13) ?
C6 C1 C2 . . 121.49(15) ?
C6 C1 N1 . . 120.44(14) ?
C2 C1 N1 . . 118.07(14) ?
C3 C2 C1 . . 118.12(16) ?
C3 C2 C10 . . 118.81(15) ?
C1 C2 C10 . . 123.04(15) ?
C4 C3 C2 . . 121.31(16) ?
C5 C4 C3 . . 119.70(16) ?
C4 C5 C6 . . 121.66(17) ?
C1 C6 C5 . . 117.63(16) ?
C1 C6 C7 . . 124.63(15) ?
C5 C6 C7 . . 117.74(15) ?
C6 C7 C9 . . 111.89(15) ?
C6 C7 C8 . . 109.80(15) ?
C9 C7 C8 . . 109.89(15) ?
C2 C10 C12 . . 111.50(15) ?
C2 C10 C11 . . 111.84(16) ?
C12 C10 C11 . . 110.13(15) ?
N2 C13 N1 . . 125.61(15) ?
N2 C13 C14 . . 113.53(14) ?
N1 C13 C14 . . 120.78(14) ?
C19 C14 C15 . . 118.76(15) ?
C19 C14 C13 . . 116.52(14) ?
C15 C14 C13 . . 124.58(15) ?
C16 C15 C14 . . 119.98(16) ?
C17 C16 C15 . . 120.53(16) ?
C16 C17 C18 . . 119.73(16) ?
C19 C18 C17 . . 120.21(17) ?
C18 C19 C14 . . 120.78(16) ?
C21 C20 C23 . . 108.45(15) ?
C21 C20 C22 . . 107.00(15) ?
C23 C20 C22 . . 110.21(15) ?
C21 C20 P1 . . 109.10(12) ?
C23 C20 P1 . . 110.59(12) ?
C22 C20 P1 . . 111.38(12) ?
C25 C24 C26 . . 109.96(15) ?
C25 C24 C27 . . 106.83(15) ?
C26 C24 C27 . . 109.20(15) ?
C25 C24 P1 . . 112.23(13) ?
C26 C24 P1 . . 110.95(12) ?
C27 C24 P1 . . 107.51(12) ?
C29 C28 C33 . . 116.48(16) ?
C29 C28 B1 . . 122.66(16) ?
C33 C28 B1 . . 120.64(16) ?
C30 C29 C28 . . 121.72(18) ?
C31 C30 C29 . . 120.30(19) ?
C32 C31 C30 . . 119.28(17) ?
C31 C32 C33 . . 120.13(19) ?
C32 C33 C28 . . 122.08(18) ?
C28 B1 Cl1 . . 107.36(12) ?
C28 B1 P1 . . 118.52(12) ?
Cl1 B1 P1 . . 110.51(9) ?
C28 B1 Si1 . . 118.41(13) ?
Cl1 B1 Si1 . . 101.51(9) ?
P1 B1 Si1 . . 99.17(9) ?

loop_
_geom_bond_atom_site_label_1
_geom_bond_atom_site_label_2
_geom_bond_site_symmetry_2
_geom_bond_distance
_geom_bond_publ_flag
Cl1 B1 . 1.9094(19) ?
Cl2 Si1 . 2.0460(6) ?
Cl3 Si1 . 2.0718(6) ?
P1 N2 . 1.6582(15) ?
P1 C24 . 1.8808(18) ?
P1 C20 . 1.8835(17) ?
P1 B1 . 2.017(2) ?
Si1 N1 . 1.7806(14) ?
Si1 B1 . 2.027(2) ?
N1 C13 . 1.388(2) ?
N1 C1 . 1.465(2) ?
N2 C13 . 1.293(2) ?
C1 C6 . 1.403(2) ?
C1 C2 . 1.411(2) ?
C2 C3 . 1.396(2) ?
C2 C10 . 1.518(2) ?
C3 C4 . 1.384(3) ?
C4 C5 . 1.379(3) ?
C5 C6 . 1.405(2) ?
C6 C7 . 1.520(2) ?
C7 C9 . 1.532(3) ?
C7 C8 . 1.540(3) ?
C10 C12 . 1.531(3) ?
C10 C11 . 1.535(3) ?
C13 C14 . 1.508(2) ?
C14 C19 . 1.398(2) ?
C14 C15 . 1.399(2) ?
C15 C16 . 1.393(2) ?
C16 C17 . 1.385(3) ?
C17 C18 . 1.385(3) ?
C18 C19 . 1.383(2) ?
C20 C21 . 1.535(3) ?
C20 C23 . 1.535(3) ?
C20 C22 . 1.537(3) ?
C24 C25 . 1.535(3) ?
C24 C26 . 1.537(3) ?
C24 C27 . 1.540(2) ?
C28 C29 . 1.398(3) ?
C28 C33 . 1.399(3) ?
C28 B1 . 1.607(2) ?
C29 C30 . 1.395(2) ?
C30 C31 . 1.386(3) ?
C31 C32 . 1.379(3) ?
C32 C33 . 1.394(3) ?
